data_4507543
loop_
_publ_author_name
'Wan, Chong-Qing'
'Li, Ai-Min'
'Al-Thabaiti, Shaeel A.'
'Mak, Thomas C. W.'

_publ_section_title
;
 Group 12 Metal Complexes of Semirigid
 2,6-Pyridinediylbis(3-pyridinyl)methanone: Role of Counteranions and
 Solvent in Product Formation
;
_journal_issue 5
_journal_name_full 'Crystal Growth &amp; Design'
_journal_page_first 1926
_journal_paper_doi 10.1021/cg3017408
_journal_volume 13
_journal_year 2013
_chemical_formula_sum 'C21 H17 N3 O6 Zn'
_chemical_formula_weight 472.75
_chemical_name_systematic
; 
 ? 
;
_space_group_IT_number 13
_symmetry_cell_setting monoclinic
_symmetry_space_group_name_Hall '-P 2yc'
_symmetry_space_group_name_H-M 'P 1 2/c 1'
_atom_sites_solution_hydrogens geom
_atom_sites_solution_primary direct
_atom_sites_solution_secondary difmap
_audit_creation_method SHELXL-97
_cell_angle_alpha 90.00
_cell_angle_beta 121.556(2)
_cell_angle_gamma 90.00
_cell_formula_units_Z 2
_cell_length_a 8.7188(3)
_cell_length_b 10.9954(3)
_cell_length_c 12.0144(3)
_cell_measurement_temperature 293(2)
_cell_volume 981.47(5)
_computing_cell_refinement 'APEX2 and SAINT (Bruker 2007)'
_computing_data_collection 'APEX2 (Bruker 2007)'
_computing_data_reduction SAINT
_computing_molecular_graphics 'Bruker SHELXTL'
_computing_publication_material 'Bruker SHELXTL'
_computing_structure_refinement 'SHELXL-97 (Sheldrick, 1997)'
_computing_structure_solution 'SHELXS-97 (Sheldrick, 1990)'
_diffrn_ambient_temperature 293(2)
_diffrn_measured_fraction_theta_full 1.000
_diffrn_measured_fraction_theta_max 1.000
_diffrn_radiation_monochromator graphite
_diffrn_radiation_source 'fine-focus sealed tube'
_diffrn_radiation_type MoK\a
_diffrn_radiation_wavelength 0.71073
_diffrn_reflns_av_R_equivalents 0.0182
_diffrn_reflns_av_sigmaI/netI 0.0112
_diffrn_reflns_limit_h_max 10
_diffrn_reflns_limit_h_min -10
_diffrn_reflns_limit_k_max 13
_diffrn_reflns_limit_k_min -13
_diffrn_reflns_limit_l_max 14
_diffrn_reflns_limit_l_min -14
_diffrn_reflns_number 10958
_diffrn_reflns_theta_full 25.01
_diffrn_reflns_theta_max 25.01
_diffrn_reflns_theta_min 1.85
_exptl_absorpt_coefficient_mu 1.297
_exptl_absorpt_correction_T_max 1.000000
_exptl_absorpt_correction_T_min 0.800023
_exptl_absorpt_correction_type multi-scan
_exptl_absorpt_process_details SADABS
_exptl_crystal_colour Yellow
_exptl_crystal_density_diffrn 1.600
_exptl_crystal_density_method 'not measured'
_exptl_crystal_description Block
_exptl_crystal_F_000 484
_exptl_crystal_size_max 0.36
_exptl_crystal_size_mid 0.30
_exptl_crystal_size_min 0.30
_refine_diff_density_max 0.287
_refine_diff_density_min -0.238
_refine_diff_density_rms 0.047
_refine_ls_extinction_method none
_refine_ls_goodness_of_fit_ref 1.122
_refine_ls_hydrogen_treatment constr
_refine_ls_matrix_type full
_refine_ls_number_parameters 143
_refine_ls_number_reflns 1741
_refine_ls_number_restraints 0
_refine_ls_restrained_S_all 1.122
_refine_ls_R_factor_all 0.0264
_refine_ls_R_factor_gt 0.0247
_refine_ls_shift/su_max 0.000
_refine_ls_shift/su_mean 0.000
_refine_ls_structure_factor_coef Fsqd
_refine_ls_weighting_details 'calc w=1/[\s^2^(Fo^2^)+(0.0404P)^2^+0.4553P] where P=(Fo^2^+2Fc^2^)/3'
_refine_ls_weighting_scheme calc
_refine_ls_wR_factor_gt 0.0731
_refine_ls_wR_factor_ref 0.0749
_reflns_number_gt 1655
_reflns_number_total 1741
_reflns_threshold_expression >2sigma(I)
_cod_data_source_file cg3017408_si_002.cif
_cod_data_source_block complex8
_cod_depositor_comments
;
The following automatic conversions were performed:

'_symmetry_cell_setting' value 'Monoclinic' changed to 'monoclinic'
according to /home/saulius/struct/CIF-dictionaries/cif_core.dic
dictionary named 'cif_core.dic' version 2.4.2 from
2011-04-26.

'_exptl_absorpt_correction_type' value 'Multi-SCAN'
changed to 'multi-scan' according to
/home/saulius/struct/CIF-dictionaries/cif_core.dic dictionary named
'cif_core.dic' version 2.4.2 from 2011-04-26.

Automatic conversion script
Id: cif_fix_values 1891 2012-01-12 08:04:46Z andrius 
;
_cod_original_sg_symbol_H-M P2/c
_cod_database_code 4507543

loop_
_symmetry_equiv_pos_as_xyz
'x, y, z'
'-x, y, -z+1/2'
'-x, -y, -z'
'x, -y, z-1/2'

loop_
_atom_site_label
_atom_site_type_symbol
_atom_site_fract_x
_atom_site_fract_y
_atom_site_fract_z
_atom_site_U_iso_or_equiv
_atom_site_adp_type
_atom_site_occupancy
_atom_site_symmetry_multiplicity
_atom_site_calc_flag
_atom_site_refinement_flags
Zn1 Zn 0.5000 0.08082(3) 0.7500 0.03704(13) Uani 1 2 d S
O1 O 0.2154(3) 0.54932(16) 0.58580(15) 0.0570(4) Uani 1 1 d .
O2 O 0.7271(2) 0.02791(15) 0.75652(16) 0.0519(4) Uani 1 1 d .
O3 O 0.6921(2) -0.07556(15) 0.89537(18) 0.0573(4) Uani 1 1 d .
N1 N 0.4225(2) 0.20829(15) 0.59798(15) 0.0361(4) Uani 1 1 d .
N2 N 0.0000 0.51740(19) 0.2500 0.0328(5) Uani 1 2 d S
C1 C 0.4691(3) 0.18513(18) 0.50996(19) 0.0410(5) Uani 1 1 d .
H1A H 0.5327 0.1143 0.5186 0.049 Uiso 1 1 calc R
C2 C 0.4266(3) 0.2619(2) 0.40763(19) 0.0441(5) Uani 1 1 d .
H2A H 0.4607 0.2429 0.3482 0.053 Uiso 1 1 calc R
C3 C 0.3331(3) 0.36747(19) 0.39367(18) 0.0392(4) Uani 1 1 d .
H3A H 0.3022 0.4201 0.3244 0.047 Uiso 1 1 calc R
C4 C 0.2855(2) 0.39395(17) 0.48509(17) 0.0332(4) Uani 1 1 d .
C5 C 0.3330(3) 0.31102(18) 0.58486(17) 0.0354(4) Uani 1 1 d .
H5A H 0.3008 0.3278 0.6458 0.043 Uiso 1 1 calc R
C6 C 0.1978(3) 0.51031(18) 0.48551(18) 0.0370(4) Uani 1 1 d .
C7 C 0.0937(3) 0.58113(16) 0.36098(19) 0.0341(4) Uani 1 1 d .
C8 C 0.0953(3) 0.70739(18) 0.3656(2) 0.0426(5) Uani 1 1 d .
H8A H 0.1593 0.7481 0.4451 0.051 Uiso 1 1 calc R
C9 C 0.0000 0.7713(3) 0.2500 0.0477(7) Uani 1 2 d S
H9A H 0.0000 0.8559 0.2500 0.057 Uiso 1 2 calc SR
C10 C 0.7782(3) -0.05245(19) 0.8432(2) 0.0416(5) Uani 1 1 d .
C11 C 0.9490(4) -0.1209(3) 0.8829(3) 0.0645(7) Uani 1 1 d .
H11A H 1.0070 -0.1431 0.9733 0.077 Uiso 1 1 calc R
H11B H 1.0281 -0.0702 0.8699 0.077 Uiso 1 1 calc R
H11C H 0.9208 -0.1930 0.8306 0.077 Uiso 1 1 calc R

loop_
_atom_site_aniso_label
_atom_site_aniso_U_11
_atom_site_aniso_U_22
_atom_site_aniso_U_33
_atom_site_aniso_U_23
_atom_site_aniso_U_13
_atom_site_aniso_U_12
Zn1 0.0401(2) 0.0340(2) 0.0344(2) 0.000 0.01760(15) 0.000
O1 0.0782(12) 0.0551(9) 0.0326(8) -0.0054(7) 0.0255(8) 0.0146(8)
O2 0.0489(9) 0.0511(9) 0.0517(9) 0.0147(7) 0.0235(7) 0.0079(7)
O3 0.0533(10) 0.0601(11) 0.0629(11) 0.0109(8) 0.0334(9) 0.0016(7)
N1 0.0404(9) 0.0336(8) 0.0304(8) 0.0016(6) 0.0157(7) 0.0015(7)
N2 0.0376(12) 0.0285(11) 0.0289(11) 0.000 0.0151(9) 0.000
C1 0.0457(11) 0.0373(10) 0.0376(10) -0.0010(8) 0.0201(9) 0.0066(9)
C2 0.0509(12) 0.0503(12) 0.0349(10) 0.0013(9) 0.0252(9) 0.0095(10)
C3 0.0434(11) 0.0437(11) 0.0287(9) 0.0047(8) 0.0175(8) 0.0049(9)
C4 0.0320(9) 0.0343(9) 0.0262(9) -0.0018(7) 0.0103(7) -0.0009(7)
C5 0.0383(10) 0.0388(10) 0.0274(9) -0.0010(7) 0.0159(8) 0.0003(8)
C6 0.0393(10) 0.0375(10) 0.0295(9) -0.0040(8) 0.0146(8) -0.0003(8)
C7 0.0352(10) 0.0322(10) 0.0322(10) -0.0031(7) 0.0158(8) 0.0007(7)
C8 0.0443(11) 0.0337(10) 0.0443(11) -0.0091(8) 0.0193(9) -0.0025(8)
C9 0.0536(18) 0.0266(14) 0.0600(19) 0.000 0.0277(15) 0.000
C10 0.0381(11) 0.0392(10) 0.0407(11) 0.0003(9) 0.0159(9) -0.0019(8)
C11 0.0523(14) 0.0692(16) 0.0675(16) 0.0128(14) 0.0282(13) 0.0160(13)

loop_
_atom_type_symbol
_atom_type_description
_atom_type_scat_dispersion_real
_atom_type_scat_dispersion_imag
_atom_type_scat_source
C C 0.0033 0.0016 'International Tables Vol C Tables 4.2.6.8 and 6.1.1.4'
H H 0.0000 0.0000 'International Tables Vol C Tables 4.2.6.8 and 6.1.1.4'
N N 0.0061 0.0033 'International Tables Vol C Tables 4.2.6.8 and 6.1.1.4'
O O 0.0106 0.0060 'International Tables Vol C Tables 4.2.6.8 and 6.1.1.4'
Zn Zn 0.2839 1.4301 'International Tables Vol C Tables 4.2.6.8 and 6.1.1.4'

loop_
_geom_angle_atom_site_label_1
_geom_angle_atom_site_label_2
_geom_angle_atom_site_label_3
_geom_angle
_geom_angle_site_symmetry_1
_geom_angle_site_symmetry_3
O2 Zn1 O2 146.61(9) 2_656 .
O2 Zn1 N1 95.04(6) 2_656 2_656
O2 Zn1 N1 107.05(7) . 2_656
O2 Zn1 N1 107.05(7) 2_656 .
O2 Zn1 N1 95.04(6) . .
N1 Zn1 N1 96.90(9) 2_656 .
O2 Zn1 O3 57.99(6) 2_656 2_656
O2 Zn1 O3 96.78(7) . 2_656
N1 Zn1 O3 152.96(6) 2_656 2_656
N1 Zn1 O3 93.47(6) . 2_656
O2 Zn1 O3 96.78(6) 2_656 .
O2 Zn1 O3 57.99(6) . .
N1 Zn1 O3 93.47(6) 2_656 .
N1 Zn1 O3 152.96(6) . .
O3 Zn1 O3 88.37(9) 2_656 .
O2 Zn1 C10 29.30(7) 2_656 2_656
O2 Zn1 C10 122.71(7) . 2_656
N1 Zn1 C10 124.31(7) 2_656 2_656
N1 Zn1 C10 101.66(7) . 2_656
O3 Zn1 C10 28.69(6) 2_656 2_656
O3 Zn1 C10 92.83(6) . 2_656
O2 Zn1 C10 122.71(7) 2_656 .
O2 Zn1 C10 29.30(7) . .
N1 Zn1 C10 101.66(7) 2_656 .
N1 Zn1 C10 124.31(7) . .
O3 Zn1 C10 92.83(6) 2_656 .
O3 Zn1 C10 28.69(6) . .
C10 Zn1 C10 109.48(9) 2_656 .
C10 O2 Zn1 98.61(14) . .
C10 O3 Zn1 82.00(13) . .
C5 N1 C1 117.87(16) . .
C5 N1 Zn1 124.47(13) . .
C1 N1 Zn1 117.64(13) . .
C7 N2 C7 117.0(2) . 2
N1 C1 C2 122.55(18) . .
N1 C1 H1A 118.7 . .
C2 C1 H1A 118.7 . .
C1 C2 C3 119.52(19) . .
C1 C2 H2A 120.2 . .
C3 C2 H2A 120.2 . .
C2 C3 C4 118.81(18) . .
C2 C3 H3A 120.6 . .
C4 C3 H3A 120.6 . .
C5 C4 C3 117.84(18) . .
C5 C4 C6 118.90(17) . .
C3 C4 C6 123.12(17) . .
N1 C5 C4 123.41(17) . .
N1 C5 H5A 118.3 . .
C4 C5 H5A 118.3 . .
O1 C6 C4 120.60(18) . .
O1 C6 C7 120.28(18) . .
C4 C6 C7 119.08(16) . .
N2 C7 C8 123.41(18) . .
N2 C7 C6 117.18(16) . .
C8 C7 C6 119.40(17) . .
C9 C8 C7 118.7(2) . .
C9 C8 H8A 120.7 . .
C7 C8 H8A 120.7 . .
C8 C9 C8 118.8(3) 2 .
C8 C9 H9A 120.6 2 .
C8 C9 H9A 120.6 . .
O3 C10 O2 121.4(2) . .
O3 C10 C11 120.1(2) . .
O2 C10 C11 118.5(2) . .
O3 C10 Zn1 69.31(13) . .
O2 C10 Zn1 52.09(11) . .
C11 C10 Zn1 170.57(18) . .
C10 C11 H11A 109.5 . .
C10 C11 H11B 109.5 . .
H11A C11 H11B 109.5 . .
C10 C11 H11C 109.5 . .
H11A C11 H11C 109.5 . .
H11B C11 H11C 109.5 . .

loop_
_geom_bond_atom_site_label_1
_geom_bond_atom_site_label_2
_geom_bond_distance
_geom_bond_site_symmetry_2
Zn1 O2 2.0253(16) 2_656
Zn1 O2 2.0253(16) .
Zn1 N1 2.1131(16) 2_656
Zn1 N1 2.1131(16) .
Zn1 O3 2.3979(17) 2_656
Zn1 O3 2.3979(17) .
Zn1 C10 2.538(2) 2_656
Zn1 C10 2.538(2) .
O1 C6 1.211(2) .
O2 C10 1.256(3) .
O3 C10 1.230(3) .
N1 C5 1.335(3) .
N1 C1 1.341(3) .
N2 C7 1.340(2) .
N2 C7 1.340(2) 2
C1 C2 1.373(3) .
C1 H1A 0.9300 .
C2 C3 1.377(3) .
C2 H2A 0.9300 .
C3 C4 1.393(3) .
C3 H3A 0.9300 .
C4 C5 1.386(3) .
C4 C6 1.491(3) .
C5 H5A 0.9300 .
C6 C7 1.499(3) .
C7 C8 1.389(3) .
C8 C9 1.381(3) .
C8 H8A 0.9300 .
C9 C8 1.381(3) 2
C9 H9A 0.9300 .
C10 C11 1.506(3) .
C11 H11A 0.9600 .
C11 H11B 0.9600 .
C11 H11C 0.9600 .

loop_
_geom_torsion_atom_site_label_1
_geom_torsion_atom_site_label_2
_geom_torsion_atom_site_label_3
_geom_torsion_atom_site_label_4
_geom_torsion
_geom_torsion_site_symmetry_1
_geom_torsion_site_symmetry_4
O2 Zn1 O2 C10 -45.80(12) 2_656 .
N1 Zn1 O2 C10 83.42(14) 2_656 .
N1 Zn1 O2 C10 -177.77(13) . .
O3 Zn1 O2 C10 -83.66(14) 2_656 .
O3 Zn1 O2 C10 0.14(13) . .
C10 Zn1 O2 C10 -70.45(18) 2_656 .
O2 Zn1 O3 C10 156.39(13) 2_656 .
O2 Zn1 O3 C10 -0.14(13) . .
N1 Zn1 O3 C10 -108.11(14) 2_656 .
N1 Zn1 O3 C10 4.4(2) . .
O3 Zn1 O3 C10 98.90(14) 2_656 .
C10 Zn1 O3 C10 127.25(13) 2_656 .
O2 Zn1 N1 C5 57.19(16) 2_656 .
O2 Zn1 N1 C5 -148.15(16) . .
N1 Zn1 N1 C5 -40.26(13) 2_656 .
O3 Zn1 N1 C5 114.72(16) 2_656 .
O3 Zn1 N1 C5 -152.05(15) . .
C10 Zn1 N1 C5 86.95(16) 2_656 .
C10 Zn1 N1 C5 -149.47(15) . .
O2 Zn1 N1 C1 -123.91(15) 2_656 .
O2 Zn1 N1 C1 30.75(16) . .
N1 Zn1 N1 C1 138.64(17) 2_656 .
O3 Zn1 N1 C1 -66.38(15) 2_656 .
O3 Zn1 N1 C1 26.9(2) . .
C10 Zn1 N1 C1 -94.14(15) 2_656 .
C10 Zn1 N1 C1 29.43(17) . .
C5 N1 C1 C2 -0.7(3) . .
Zn1 N1 C1 C2 -179.68(16) . .
N1 C1 C2 C3 0.2(3) . .
C1 C2 C3 C4 0.6(3) . .
C2 C3 C4 C5 -0.9(3) . .
C2 C3 C4 C6 174.75(19) . .
C1 N1 C5 C4 0.3(3) . .
Zn1 N1 C5 C4 179.22(14) . .
C3 C4 C5 N1 0.5(3) . .
C6 C4 C5 N1 -175.37(18) . .
C5 C4 C6 O1 22.0(3) . .
C3 C4 C6 O1 -153.6(2) . .
C5 C4 C6 C7 -160.45(18) . .
C3 C4 C6 C7 23.9(3) . .
C7 N2 C7 C8 1.00(15) 2 .
C7 N2 C7 C6 179.6(2) 2 .
O1 C6 C7 N2 -146.23(19) . .
C4 C6 C7 N2 36.2(3) . .
O1 C6 C7 C8 32.4(3) . .
C4 C6 C7 C8 -145.1(2) . .
N2 C7 C8 C9 -2.0(3) . .
C6 C7 C8 C9 179.45(15) . .
C7 C8 C9 C8 0.92(14) . 2
Zn1 O3 C10 O2 0.2(2) . .
Zn1 O3 C10 C11 -179.8(2) . .
Zn1 O2 C10 O3 -0.3(2) . .
Zn1 O2 C10 C11 179.75(19) . .
O2 Zn1 C10 O3 -28.21(16) 2_656 .
O2 Zn1 C10 O3 179.8(2) . .
N1 Zn1 C10 O3 75.63(14) 2_656 .
N1 Zn1 C10 O3 -177.56(12) . .
O3 Zn1 C10 O3 -81.41(16) 2_656 .
C10 Zn1 C10 O3 -57.49(12) 2_656 .
O2 Zn1 C10 O2 152.04(11) 2_656 .
N1 Zn1 C10 O2 -104.13(14) 2_656 .
N1 Zn1 C10 O2 2.69(16) . .
O3 Zn1 C10 O2 98.84(14) 2_656 .
O3 Zn1 C10 O2 -179.8(2) . .
C10 Zn1 C10 O2 122.75(15) 2_656 .
O2 Zn1 C10 C11 150.7(11) 2_656 .
O2 Zn1 C10 C11 -1.4(10) . .
N1 Zn1 C10 C11 -105.5(11) 2_656 .
N1 Zn1 C10 C11 1.3(11) . .
O3 Zn1 C10 C11 97.5(11) 2_656 .
O3 Zn1 C10 C11 178.9(11) . .
C10 Zn1 C10 C11 121.4(11) 2_656 .
